data_4104479
loop_
_publ_author_name
'Shenyong Ren'
'Eri Igarashi'
'Kiyohiko Nakajima'
'Ken-ichiro Kanno'
'Tamotsu Takahashi'

_publ_section_title
;
 Coupling of the R-Cp or Indenyl Ligand with the Diene Moiety of
 Bis(substituted cyclopentadienyl)- or Bis(indenyl)zirconacyclopentadienes
;
_journal_name_full 'Journal of the American Chemical Society'
_journal_page_first 7492
_journal_page_last 7493
_journal_paper_doi 10.1021/ja809401s
_journal_volume 131
_journal_year 2009
_chemical_formula_moiety 'C27 H28 N4 '
_chemical_formula_sum 'C27 H28 N4'
_chemical_formula_weight 408.54
_space_group_IT_number 61
_symmetry_cell_setting orthorhombic
_symmetry_Int_Tables_number 61
_symmetry_space_group_name_Hall '-P 2ac 2ab'
_symmetry_space_group_name_H-M 'P b c a'
_cell_angle_alpha 90.0000
_cell_angle_beta 90.0000
_cell_angle_gamma 90.0000
_cell_formula_units_Z 8
_cell_length_a 16.6920(6)
_cell_length_b 15.0251(6)
_cell_length_c 17.9256(6)
_cell_measurement_reflns_used 29746
_cell_measurement_temperature 298.1
_cell_measurement_theta_max 27.8
_cell_measurement_theta_min 3.0
_cell_volume 4495.7(3)
_computing_cell_refinement PROCESS-AUTO
_computing_data_collection PROCESS-AUTO
_computing_data_reduction CrystalStructure
_computing_publication_material 'CrystalStructure 3.8'
_computing_structure_refinement CRYSTALS
_computing_structure_solution SHELXS97
_diffrn_detector_area_resol_mean 6.85
_diffrn_measured_fraction_theta_full 0.998
_diffrn_measured_fraction_theta_max 0.998
_diffrn_measurement_device_type 'Rigaku SCXmini'
_diffrn_measurement_method \w
_diffrn_radiation_type 'Mo K\a'
_diffrn_radiation_wavelength 0.71075
_diffrn_reflns_av_R_equivalents 0.105
_diffrn_reflns_limit_h_max 21
_diffrn_reflns_limit_h_min -21
_diffrn_reflns_limit_k_max 19
_diffrn_reflns_limit_k_min -19
_diffrn_reflns_limit_l_max 23
_diffrn_reflns_limit_l_min -23
_diffrn_reflns_number 44051
_diffrn_reflns_theta_full 27.48
_diffrn_reflns_theta_max 27.48
_exptl_absorpt_coefficient_mu 0.072
_exptl_absorpt_correction_T_max 0.993
_exptl_absorpt_correction_T_min 0.763
_exptl_absorpt_correction_type multi-scan
_exptl_absorpt_process_details 'Jacobson, R. (1998) Private communication'
_exptl_crystal_colour Colorless
_exptl_crystal_density_diffrn 1.207
_exptl_crystal_density_method 'not measured'
_exptl_crystal_description Prism
_exptl_crystal_F_000 1744.00
_exptl_crystal_size_max 0.45
_exptl_crystal_size_mid 0.25
_exptl_crystal_size_min 0.10
_refine_diff_density_max 0.28
_refine_diff_density_min -0.23
_refine_ls_extinction_method none
_refine_ls_goodness_of_fit_ref 1.050
_refine_ls_hydrogen_treatment refall
_refine_ls_number_parameters 308
_refine_ls_number_reflns 1598
_refine_ls_R_factor_gt 0.0714
_refine_ls_shift/su_max 0.0000
_refine_ls_structure_factor_coef F
_refine_ls_weighting_details 'w = 1/[0.0002Fo^2^ + 2.5000\s(Fo^2^) + 1.5000]'
_refine_ls_weighting_scheme calc
_refine_ls_wR_factor_ref 0.0682
_reflns_number_gt 1575
_reflns_number_total 5151
_reflns_threshold_expression F^2^>2.0\s(F^2^)
_cod_data_source_file ja809401s_si_004.cif
_cod_data_source_block '_tt127x_in_Pbca'
_cod_original_formula_sum 'C27 H28 N4 '
_cod_database_code 4104479

loop_
_symmetry_equiv_pos_site_id
_symmetry_equiv_pos_as_xyz
1 +X,+Y,+Z
2 1/2-X,1/2+Y,+Z
3 +X,1/2-Y,1/2+Z
4 1/2-X,-Y,1/2+Z
5 -X,-Y,-Z
6 1/2+X,1/2-Y,-Z
7 -X,1/2+Y,1/2-Z
8 1/2+X,+Y,1/2-Z

loop_
_atom_site_label
_atom_site_type_symbol
_atom_site_fract_x
_atom_site_fract_y
_atom_site_fract_z
_atom_site_U_iso_or_equiv
_atom_site_adp_type
_atom_site_occupancy
_atom_site_symmetry_multiplicity
_atom_site_calc_flag
_atom_site_refinement_flags
N(1) N -0.1528(3) 0.1419(4) 0.1775(3) 0.096(2) Uani 1.00 1 d .
N(2) N -0.1500(3) 0.4178(4) 0.2124(3) 0.085(2) Uani 1.00 1 d .
N(3) N 0.0067(3) 0.1038(3) 0.3046(3) 0.085(2) Uani 1.00 1 d .
N(4) N -0.0618(3) 0.3472(4) 0.3762(3) 0.089(2) Uani 1.00 1 d .
C(1) C -0.0033(3) 0.2908(4) 0.1163(3) 0.058(2) Uani 1.00 1 d .
C(2) C 0.0651(3) 0.2213(3) 0.1231(3) 0.053(2) Uani 1.00 1 d .
C(3) C 0.1121(3) 0.2296(4) 0.1817(3) 0.050(2) Uani 1.00 1 d .
C(4) C 0.0882(3) 0.3007(3) 0.2380(3) 0.048(2) Uani 1.00 1 d .
C(5) C 0.0805(3) 0.3916(3) 0.1987(3) 0.056(2) Uani 1.00 1 d .
C(6) C 0.0370(3) 0.3839(3) 0.1237(3) 0.052(2) Uani 1.00 1 d .
C(7) C 0.1024(4) 0.4039(3) 0.0654(4) 0.058(2) Uani 1.00 1 d .
C(8) C 0.0964(5) 0.4020(4) -0.0093(4) 0.087(3) Uani 1.00 1 d .
C(9) C 0.1673(6) 0.4200(5) -0.0504(4) 0.099(3) Uani 1.00 1 d .
C(10) C 0.2383(5) 0.4410(4) -0.0143(5) 0.092(3) Uani 1.00 1 d .
C(11) C 0.2434(4) 0.4469(4) 0.0612(4) 0.082(2) Uani 1.00 1 d .
C(12) C 0.1720(5) 0.4274(4) 0.1011(3) 0.061(2) Uani 1.00 1 d .
C(13) C 0.1656(3) 0.4334(4) 0.1816(3) 0.077(2) Uani 1.00 1 d .
C(14) C -0.0578(3) 0.2797(4) 0.1896(3) 0.052(2) Uani 1.00 1 d .
C(15) C -0.0001(3) 0.2690(3) 0.2599(3) 0.045(2) Uani 1.00 1 d .
C(16) C -0.0536(4) 0.2770(4) 0.0463(3) 0.085(2) Uani 1.00 1 d .
C(17) C -0.1237(4) 0.3424(5) 0.0322(3) 0.131(3) Uani 1.00 1 d .
C(18) C 0.0782(4) 0.1518(4) 0.0630(3) 0.091(3) Uani 1.00 1 d .
C(19) C 0.0345(4) 0.0669(5) 0.0792(4) 0.136(4) Uani 1.00 1 d .
C(20) C 0.1841(3) 0.1696(3) 0.1940(3) 0.066(2) Uani 1.00 1 d .
C(21) C 0.2602(3) 0.2059(4) 0.1571(3) 0.097(2) Uani 1.00 1 d .
C(22) C 0.1418(3) 0.3038(4) 0.3084(3) 0.063(2) Uani 1.00 1 d .
C(23) C 0.1389(3) 0.3890(4) 0.3562(3) 0.089(2) Uani 1.00 1 d .
C(24) C -0.1118(4) 0.2014(5) 0.1836(3) 0.066(2) Uani 1.00 1 d .
C(25) C -0.1105(4) 0.3587(5) 0.2010(3) 0.061(2) Uani 1.00 1 d .
C(26) C 0.0048(3) 0.1746(4) 0.2842(3) 0.054(2) Uani 1.00 1 d .
C(27) C -0.0346(3) 0.3154(4) 0.3253(4) 0.060(2) Uani 1.00 1 d .
H(1) H 0.0514 0.4310 0.2301 0.067 Uiso 1.00 1 c R
H(2) H -0.0030 0.4287 0.1207 0.062 Uiso 1.00 1 c R
H(3) H 0.0466 0.3906 -0.0331 0.105 Uiso 1.00 1 c R
H(4) H 0.1659 0.4178 -0.1034 0.119 Uiso 1.00 1 c R
H(5) H 0.2849 0.4511 -0.0436 0.111 Uiso 1.00 1 c R
H(6) H 0.2923 0.4625 0.0849 0.098 Uiso 1.00 1 c R
H(7) H 0.1681 0.4937 0.1974 0.093 Uiso 1.00 1 c R
H(8) H 0.2069 0.4003 0.2053 0.093 Uiso 1.00 1 c R
H(9) H -0.0187 0.2804 0.0045 0.102 Uiso 1.00 1 c R
H(10) H -0.0764 0.2191 0.0488 0.102 Uiso 1.00 1 c R
H(11) H -0.1711 0.3209 0.0553 0.158 Uiso 1.00 1 c R
H(12) H -0.1328 0.3498 -0.0197 0.158 Uiso 1.00 1 c R
H(13) H -0.1094 0.3981 0.0536 0.158 Uiso 1.00 1 c R
H(14) H 0.0601 0.1748 0.0166 0.110 Uiso 1.00 1 c R
H(15) H 0.1338 0.1392 0.0599 0.110 Uiso 1.00 1 c R
H(16) H 0.0678 0.0285 0.1078 0.164 Uiso 1.00 1 c R
H(17) H 0.0204 0.0384 0.0338 0.164 Uiso 1.00 1 c R
H(18) H -0.0126 0.0803 0.1067 0.164 Uiso 1.00 1 c R
H(19) H 0.1930 0.1635 0.2461 0.079 Uiso 1.00 1 c R
H(20) H 0.1734 0.1128 0.1730 0.079 Uiso 1.00 1 c R
H(21) H 0.2645 0.1844 0.1074 0.117 Uiso 1.00 1 c R
H(22) H 0.3058 0.1876 0.1849 0.117 Uiso 1.00 1 c R
H(23) H 0.2573 0.2690 0.1566 0.117 Uiso 1.00 1 c R
H(24) H 0.1262 0.2554 0.3393 0.075 Uiso 1.00 1 c R
H(25) H 0.1957 0.2955 0.2927 0.075 Uiso 1.00 1 c R
H(26) H 0.1786 0.4295 0.3393 0.107 Uiso 1.00 1 c R
H(27) H 0.1493 0.3738 0.4068 0.107 Uiso 1.00 1 c R
H(28) H 0.0876 0.4158 0.3525 0.107 Uiso 1.00 1 c R

loop_
_atom_site_aniso_label
_atom_site_aniso_U_11
_atom_site_aniso_U_22
_atom_site_aniso_U_33
_atom_site_aniso_U_12
_atom_site_aniso_U_13
_atom_site_aniso_U_23
N(1) 0.087(5) 0.093(5) 0.109(5) -0.034(4) -0.020(4) -0.013(4)
N(2) 0.071(4) 0.081(4) 0.103(5) 0.024(3) 0.021(3) 0.014(4)
N(3) 0.090(4) 0.066(4) 0.098(5) -0.020(4) -0.007(3) 0.022(3)
N(4) 0.077(4) 0.107(5) 0.084(5) -0.007(3) 0.017(4) -0.029(4)
C(1) 0.062(4) 0.074(5) 0.039(4) 0.007(4) -0.002(4) -0.006(4)
C(2) 0.068(4) 0.045(4) 0.048(4) 0.011(3) 0.010(4) -0.004(4)
C(3) 0.056(4) 0.050(4) 0.045(4) -0.003(3) 0.003(3) 0.010(4)
C(4) 0.051(4) 0.041(3) 0.051(4) -0.001(3) 0.010(3) -0.000(3)
C(5) 0.054(4) 0.048(4) 0.066(5) -0.004(3) 0.008(3) 0.003(3)
C(6) 0.057(4) 0.036(3) 0.062(4) 0.006(3) 0.018(4) 0.012(3)
C(7) 0.076(5) 0.038(4) 0.059(5) -0.002(4) -0.004(5) 0.008(4)
C(8) 0.126(8) 0.086(6) 0.049(5) 0.006(5) 0.003(5) -0.003(4)
C(9) 0.149(8) 0.081(6) 0.067(6) -0.018(6) 0.039(7) -0.004(4)
C(10) 0.106(7) 0.066(5) 0.105(7) -0.009(5) 0.040(7) 0.004(6)
C(11) 0.093(6) 0.064(5) 0.087(5) 0.005(4) 0.028(6) 0.012(5)
C(12) 0.089(6) 0.049(4) 0.045(4) 0.017(4) 0.021(5) 0.008(3)
C(13) 0.074(5) 0.064(5) 0.094(6) -0.010(4) -0.006(4) 0.006(4)
C(14) 0.054(4) 0.046(4) 0.055(4) -0.005(3) 0.001(4) 0.004(4)
C(15) 0.046(4) 0.042(4) 0.045(4) -0.004(3) -0.002(3) -0.000(3)
C(16) 0.094(5) 0.096(6) 0.065(5) 0.026(5) -0.018(4) 0.002(4)
C(17) 0.142(7) 0.172(8) 0.079(6) 0.050(7) -0.054(5) -0.004(6)
C(18) 0.117(7) 0.082(5) 0.074(5) 0.023(5) -0.026(5) -0.028(5)
C(19) 0.153(8) 0.092(6) 0.164(8) -0.002(6) -0.032(6) -0.087(6)
C(20) 0.061(4) 0.061(4) 0.076(5) 0.015(3) 0.002(4) -0.002(4)
C(21) 0.070(5) 0.112(6) 0.110(6) 0.033(4) 0.027(5) 0.005(5)
C(22) 0.053(4) 0.070(4) 0.065(4) -0.009(3) -0.005(4) -0.011(4)
C(23) 0.081(5) 0.096(5) 0.091(5) -0.018(4) -0.001(4) -0.033(5)
C(24) 0.061(5) 0.077(5) 0.059(4) -0.002(4) -0.014(4) -0.003(4)
C(25) 0.053(5) 0.071(5) 0.058(5) -0.001(4) 0.011(4) 0.013(4)
C(26) 0.049(4) 0.059(4) 0.054(4) -0.019(4) -0.003(3) 0.003(4)
C(27) 0.049(4) 0.067(5) 0.063(5) -0.008(3) 0.004(4) -0.008(4)

loop_
_atom_type_symbol
_atom_type_description
_atom_type_scat_dispersion_real
_atom_type_scat_dispersion_imag
_atom_type_scat_source
C C 0.003 0.002
;
International Tables for Crystallography
(1992, Vol. C, Tables 4.2.6.8 and 6.1.1.4)
;
H H 0.000 0.000
;
International Tables for Crystallography
(1992, Vol. C, Table 6.1.1.4)
;
N N 0.006 0.003
;
International Tables for Crystallography
(1992, Vol. C, Tables 4.2.6.8 and 6.1.1.4)
;

loop_
_geom_angle_atom_site_label_1
_geom_angle_atom_site_label_2
_geom_angle_atom_site_label_3
_geom_angle
_geom_angle_publ_flag
C(2) C(1) C(6) 106.3(4) yes
C(2) C(1) C(14) 106.4(4) yes
C(2) C(1) C(16) 112.2(5) yes
C(6) C(1) C(14) 105.5(4) yes
C(6) C(1) C(16) 115.5(5) yes
C(14) C(1) C(16) 110.3(4) yes
C(1) C(2) C(3) 115.8(5) yes
C(1) C(2) C(18) 120.9(5) yes
C(3) C(2) C(18) 123.2(5) yes
C(2) C(3) C(4) 116.1(5) yes
C(2) C(3) C(20) 122.0(5) yes
C(4) C(3) C(20) 121.8(5) yes
C(3) C(4) C(5) 109.9(4) yes
C(3) C(4) C(15) 101.2(4) yes
C(3) C(4) C(22) 114.2(4) yes
C(5) C(4) C(15) 107.4(4) yes
C(5) C(4) C(22) 113.2(4) yes
C(15) C(4) C(22) 110.1(4) yes
C(4) C(5) C(6) 111.9(4) yes
C(4) C(5) C(13) 111.5(4) yes
C(6) C(5) C(13) 106.5(4) yes
C(1) C(6) C(5) 110.3(4) yes
C(1) C(6) C(7) 115.1(4) yes
C(5) C(6) C(7) 104.2(5) yes
C(6) C(7) C(8) 128.2(6) yes
C(6) C(7) C(12) 109.5(6) yes
C(8) C(7) C(12) 122.2(7) yes
C(7) C(8) C(9) 116.8(7) yes
C(8) C(9) C(10) 120.9(7) yes
C(9) C(10) C(11) 122.1(8) yes
C(10) C(11) C(12) 115.9(7) yes
C(7) C(12) C(11) 121.9(6) yes
C(7) C(12) C(13) 114.7(7) yes
C(11) C(12) C(13) 123.4(7) yes
C(5) C(13) C(12) 103.6(5) yes
C(1) C(14) C(15) 108.3(4) yes
C(1) C(14) C(24) 111.5(5) yes
C(1) C(14) C(25) 111.4(5) yes
C(15) C(14) C(24) 110.0(5) yes
C(15) C(14) C(25) 109.1(5) yes
C(24) C(14) C(25) 106.4(5) yes
C(4) C(15) C(14) 109.5(4) yes
C(4) C(15) C(26) 107.8(4) yes
C(4) C(15) C(27) 114.3(4) yes
C(14) C(15) C(26) 111.2(4) yes
C(14) C(15) C(27) 110.1(4) yes
C(26) C(15) C(27) 103.8(5) yes
C(1) C(16) C(17) 117.6(5) yes
C(2) C(18) C(19) 112.2(5) yes
C(3) C(20) C(21) 112.5(4) yes
C(4) C(22) C(23) 117.4(4) yes
N(1) C(24) C(14) 178.6(7) yes
N(2) C(25) C(14) 177.5(7) yes
N(3) C(26) C(15) 177.5(6) yes
N(4) C(27) C(15) 177.0(7) yes
C(4) C(5) H(1) 108.9 no
C(6) C(5) H(1) 108.9 no
C(13) C(5) H(1) 109.1 no
C(1) C(6) H(2) 109.1 no
C(5) C(6) H(2) 109.2 no
C(7) C(6) H(2) 108.8 no
C(7) C(8) H(3) 121.1 no
C(9) C(8) H(3) 122.1 no
C(8) C(9) H(4) 119.5 no
C(10) C(9) H(4) 119.6 no
C(9) C(10) H(5) 118.5 no
C(11) C(10) H(5) 119.3 no
C(10) C(11) H(6) 121.0 no
C(12) C(11) H(6) 123.1 no
C(5) C(13) H(7) 111.0 no
C(5) C(13) H(8) 110.8 no
C(12) C(13) H(7) 110.8 no
C(12) C(13) H(8) 111.1 no
H(7) C(13) H(8) 109.5 no
C(1) C(16) H(9) 107.7 no
C(1) C(16) H(10) 107.9 no
C(17) C(16) H(9) 107.5 no
C(17) C(16) H(10) 106.6 no
H(9) C(16) H(10) 109.5 no
C(16) C(17) H(11) 110.0 no
C(16) C(17) H(12) 110.7 no
C(16) C(17) H(13) 107.7 no
H(11) C(17) H(12) 109.5 no
H(11) C(17) H(13) 109.5 no
H(12) C(17) H(13) 109.5 no
C(2) C(18) H(14) 109.0 no
C(2) C(18) H(15) 108.6 no
C(19) C(18) H(14) 109.0 no
C(19) C(18) H(15) 108.5 no
H(14) C(18) H(15) 109.5 no
C(18) C(19) H(16) 109.8 no
C(18) C(19) H(17) 109.8 no
C(18) C(19) H(18) 108.9 no
H(16) C(19) H(17) 109.5 no
H(16) C(19) H(18) 109.5 no
H(17) C(19) H(18) 109.5 no
C(3) C(20) H(19) 109.0 no
C(3) C(20) H(20) 109.0 no
C(21) C(20) H(19) 109.1 no
C(21) C(20) H(20) 107.7 no
H(19) C(20) H(20) 109.5 no
C(20) C(21) H(21) 110.3 no
C(20) C(21) H(22) 109.6 no
C(20) C(21) H(23) 108.5 no
H(21) C(21) H(22) 109.5 no
H(21) C(21) H(23) 109.5 no
H(22) C(21) H(23) 109.5 no
C(4) C(22) H(24) 107.0 no
C(4) C(22) H(25) 107.6 no
C(23) C(22) H(24) 107.6 no
C(23) C(22) H(25) 107.6 no
H(24) C(22) H(25) 109.5 no
C(22) C(23) H(26) 109.5 no
C(22) C(23) H(27) 109.0 no
C(22) C(23) H(28) 110.0 no
H(26) C(23) H(27) 109.5 no
H(26) C(23) H(28) 109.5 no
H(27) C(23) H(28) 109.5 no

loop_
_geom_bond_atom_site_label_1
_geom_bond_atom_site_label_2
_geom_bond_distance
_geom_bond_publ_flag
N(1) C(24) 1.131(9) yes
N(2) C(25) 1.125(9) yes
N(3) C(26) 1.126(9) yes
N(4) C(27) 1.126(9) yes
C(1) C(2) 1.552(8) yes
C(1) C(6) 1.558(8) yes
C(1) C(14) 1.607(8) yes
C(1) C(16) 1.524(8) yes
C(2) C(3) 1.317(9) yes
C(2) C(18) 1.516(9) yes
C(3) C(4) 1.523(8) yes
C(3) C(20) 1.519(8) yes
C(4) C(5) 1.542(8) yes
C(4) C(15) 1.598(8) yes
C(4) C(22) 1.548(8) yes
C(5) C(6) 1.533(8) yes
C(5) C(13) 1.583(8) yes
C(6) C(7) 1.540(9) yes
C(7) C(8) 1.344(11) yes
C(7) C(12) 1.372(11) yes
C(8) C(9) 1.420(13) yes
C(9) C(10) 1.387(14) yes
C(10) C(11) 1.359(13) yes
C(11) C(12) 1.420(11) yes
C(12) C(13) 1.449(9) yes
C(14) C(15) 1.594(8) yes
C(14) C(24) 1.486(9) yes
C(14) C(25) 1.490(9) yes
C(15) C(26) 1.486(8) yes
C(15) C(27) 1.480(9) yes
C(16) C(17) 1.549(10) yes
C(18) C(19) 1.498(10) yes
C(20) C(21) 1.532(8) yes
C(22) C(23) 1.541(8) yes
C(5) H(1) 0.950 no
C(6) H(2) 0.950 no
C(8) H(3) 0.950 no
C(9) H(4) 0.950 no
C(10) H(5) 0.950 no
C(11) H(6) 0.950 no
C(13) H(7) 0.950 no
C(13) H(8) 0.950 no
C(16) H(9) 0.950 no
C(16) H(10) 0.950 no
C(17) H(11) 0.950 no
C(17) H(12) 0.950 no
C(17) H(13) 0.950 no
C(18) H(14) 0.950 no
C(18) H(15) 0.950 no
C(19) H(16) 0.950 no
C(19) H(17) 0.950 no
C(19) H(18) 0.950 no
C(20) H(19) 0.950 no
C(20) H(20) 0.950 no
C(21) H(21) 0.950 no
C(21) H(22) 0.950 no
C(21) H(23) 0.950 no
C(22) H(24) 0.950 no
C(22) H(25) 0.950 no
C(23) H(26) 0.950 no
C(23) H(27) 0.950 no
C(23) H(28) 0.950 no

loop_
_geom_contact_atom_site_label_1
_geom_contact_atom_site_label_2
_geom_contact_distance
_geom_contact_site_symmetry_2
N(1) N(3) 3.550(8) .
N(1) C(1) 3.526(8) .
N(1) C(14) 2.617(8) .
N(1) C(15) 3.510(8) .
N(1) C(16) 3.520(9) .
N(1) C(20) 3.591(8) 8_455
N(1) C(21) 3.438(8) 8_455
N(1) C(25) 3.359(9) .
N(1) C(26) 3.289(8) .
N(2) N(4) 3.452(8) .
N(2) C(1) 3.550(8) .
N(2) C(6) 3.540(8) .
N(2) C(14) 2.615(8) .
N(2) C(15) 3.461(8) .
N(2) C(17) 3.450(9) .
N(2) C(24) 3.354(9) .
N(2) C(27) 3.190(9) .
N(3) N(1) 3.550(8) .
N(3) C(3) 3.395(8) .
N(3) C(4) 3.468(8) .
N(3) C(5) 3.505(8) 7_545
N(3) C(14) 3.521(8) .
N(3) C(15) 2.611(8) .
N(3) C(24) 3.280(9) .
N(3) C(27) 3.274(9) .
N(4) N(2) 3.452(8) .
N(4) C(4) 3.590(8) .
N(4) C(14) 3.496(8) .
N(4) C(15) 2.605(8) .
N(4) C(16) 3.577(8) 3_555
N(4) C(19) 3.426(9) 7_555
N(4) C(23) 3.428(8) .
N(4) C(25) 3.248(9) .
N(4) C(26) 3.269(9) .
C(1) N(1) 3.526(8) .
C(1) N(2) 3.550(8) .
C(1) C(3) 2.434(8) .
C(1) C(4) 2.668(8) .
C(1) C(5) 2.537(8) .
C(1) C(7) 2.614(9) .
C(1) C(8) 3.260(10) .
C(1) C(12) 3.584(10) .
C(1) C(15) 2.596(8) .
C(1) C(17) 2.628(9) .
C(1) C(18) 2.669(9) .
C(1) C(19) 3.487(9) .
C(1) C(24) 2.558(9) .
C(1) C(25) 2.559(9) .
C(1) C(26) 3.482(8) .
C(2) C(4) 2.413(8) .
C(2) C(5) 2.909(8) .
C(2) C(6) 2.489(8) .
C(2) C(7) 2.998(8) .
C(2) C(12) 3.596(9) .
C(2) C(14) 2.531(8) .
C(2) C(15) 2.778(8) .
C(2) C(16) 2.553(9) .
C(2) C(19) 2.501(9) .
C(2) C(20) 2.483(8) .
C(2) C(21) 3.322(8) .
C(2) C(24) 3.160(9) .
C(2) C(26) 3.138(9) .
C(3) N(3) 3.395(8) .
C(3) C(1) 2.434(8) .
C(3) C(5) 2.509(8) .
C(3) C(6) 2.832(8) .
C(3) C(7) 3.350(9) .
C(3) C(12) 3.452(9) .
C(3) C(13) 3.190(8) .
C(3) C(14) 2.937(8) .
C(3) C(15) 2.413(8) .
C(3) C(18) 2.493(9) .
C(3) C(19) 3.321(9) .
C(3) C(21) 2.537(8) .
C(3) C(22) 2.578(8) .
C(3) C(26) 2.695(8) .
C(4) N(3) 3.468(8) .
C(4) N(4) 3.590(8) .
C(4) C(1) 2.668(8) .
C(4) C(2) 2.413(8) .
C(4) C(6) 2.548(8) .
C(4) C(7) 3.469(9) .
C(4) C(12) 3.407(9) .
C(4) C(13) 2.583(8) .
C(4) C(14) 2.606(8) .
C(4) C(20) 2.658(8) .
C(4) C(21) 3.519(8) .
C(4) C(23) 2.639(8) .
C(4) C(25) 3.492(9) .
C(4) C(26) 2.492(8) .
C(4) C(27) 2.587(9) .
C(5) N(3) 3.505(8) 7_555
C(5) C(1) 2.537(8) .
C(5) C(2) 2.909(8) .
C(5) C(3) 2.509(8) .
C(5) C(7) 2.424(10) .
C(5) C(12) 2.384(9) .
C(5) C(14) 2.861(8) .
C(5) C(15) 2.532(8) .
C(5) C(22) 2.580(8) .
C(5) C(23) 2.987(8) .
C(5) C(25) 3.227(9) .
C(5) C(27) 3.186(9) .
C(6) N(2) 3.540(8) .
C(6) C(2) 2.489(8) .
C(6) C(3) 2.832(8) .
C(6) C(4) 2.548(8) .
C(6) C(8) 2.596(10) .
C(6) C(12) 2.380(10) .
C(6) C(13) 2.498(8) .
C(6) C(14) 2.521(8) .
C(6) C(15) 3.054(8) .
C(6) C(16) 2.607(8) .
C(6) C(17) 3.205(9) .
C(6) C(25) 2.852(9) .
C(7) C(1) 2.614(9) .
C(7) C(2) 2.998(8) .
C(7) C(3) 3.350(9) .
C(7) C(4) 3.469(9) .
C(7) C(5) 2.424(10) .
C(7) C(9) 2.355(11) .
C(7) C(10) 2.739(12) .
C(7) C(11) 2.440(10) .
C(7) C(13) 2.375(10) .
C(7) C(16) 3.246(9) .
C(8) C(1) 3.260(10) .
C(8) C(6) 2.596(10) .
C(8) C(10) 2.442(12) .
C(8) C(11) 2.841(11) .
C(8) C(12) 2.378(11) .
C(8) C(16) 3.285(10) .
C(9) C(7) 2.355(11) .
C(9) C(11) 2.404(12) .
C(9) C(12) 2.719(10) .
C(10) C(7) 2.739(12) .
C(10) C(8) 2.442(12) .
C(10) C(12) 2.355(12) .
C(11) C(7) 2.440(10) .
C(11) C(8) 2.841(11) .
C(11) C(9) 2.404(12) .
C(11) C(13) 2.526(10) .
C(12) C(1) 3.584(10) .
C(12) C(2) 3.596(9) .
C(12) C(3) 3.452(9) .
C(12) C(4) 3.407(9) .
C(12) C(5) 2.384(9) .
C(12) C(6) 2.380(10) .
C(12) C(8) 2.378(11) .
C(12) C(9) 2.719(10) .
C(12) C(10) 2.355(12) .
C(13) C(3) 3.190(8) .
C(13) C(4) 2.583(8) .
C(13) C(6) 2.498(8) .
C(13) C(7) 2.375(10) .
C(13) C(11) 2.526(10) .
C(13) C(22) 3.020(8) .
C(13) C(23) 3.232(9) .
C(14) N(1) 2.617(8) .
C(14) N(2) 2.615(8) .
C(14) N(3) 3.521(8) .
C(14) N(4) 3.496(8) .
C(14) C(2) 2.531(8) .
C(14) C(3) 2.937(8) .
C(14) C(4) 2.606(8) .
C(14) C(5) 2.861(8) .
C(14) C(6) 2.521(8) .
C(14) C(16) 2.570(8) .
C(14) C(17) 3.170(9) .
C(14) C(26) 2.542(8) .
C(14) C(27) 2.521(9) .
C(15) N(1) 3.510(8) .
C(15) N(2) 3.461(8) .
C(15) N(3) 2.611(8) .
C(15) N(4) 2.605(8) .
C(15) C(1) 2.596(8) .
C(15) C(2) 2.778(8) .
C(15) C(3) 2.413(8) .
C(15) C(5) 2.532(8) .
C(15) C(6) 3.054(8) .
C(15) C(22) 2.578(8) .
C(15) C(23) 3.409(8) .
C(15) C(24) 2.525(9) .
C(15) C(25) 2.514(9) .
C(16) N(1) 3.520(9) .
C(16) N(4) 3.577(8) 3_554
C(16) C(2) 2.553(9) .
C(16) C(6) 2.607(8) .
C(16) C(7) 3.246(9) .
C(16) C(8) 3.285(10) .
C(16) C(14) 2.570(8) .
C(16) C(18) 2.909(10) .
C(16) C(19) 3.532(10) .
C(16) C(24) 2.880(9) .
C(16) C(25) 3.179(9) .
C(17) N(2) 3.450(9) .
C(17) C(1) 2.628(9) .
C(17) C(6) 3.205(9) .
C(17) C(14) 3.170(9) .
C(17) C(24) 3.449(10) .
C(17) C(25) 3.044(9) .
C(18) C(1) 2.669(9) .
C(18) C(3) 2.493(9) .
C(18) C(16) 2.909(10) .
C(18) C(20) 2.952(9) .
C(18) C(21) 3.570(9) .
C(19) N(4) 3.426(9) 7_545
C(19) C(1) 3.487(9) .
C(19) C(2) 2.501(9) .
C(19) C(3) 3.321(9) .
C(19) C(16) 3.532(10) .
C(19) C(20) 3.585(9) .
C(20) N(1) 3.591(8) 8_555
C(20) C(2) 2.483(8) .
C(20) C(4) 2.658(8) .
C(20) C(18) 2.952(9) .
C(20) C(19) 3.585(9) .
C(20) C(22) 2.960(8) .
C(20) C(26) 3.402(8) .
C(21) N(1) 3.438(8) 8_555
C(21) C(2) 3.322(8) .
C(21) C(3) 2.537(8) .
C(21) C(4) 3.519(8) .
C(21) C(18) 3.570(9) .
C(21) C(24) 3.567(9) 8_555
C(22) C(3) 2.578(8) .
C(22) C(5) 2.580(8) .
C(22) C(13) 3.020(8) .
C(22) C(15) 2.578(8) .
C(22) C(20) 2.960(8) .
C(22) C(26) 3.031(8) .
C(22) C(27) 2.966(8) .
C(23) N(4) 3.428(8) .
C(23) C(4) 2.639(8) .
C(23) C(5) 2.987(8) .
C(23) C(13) 3.232(9) .
C(23) C(15) 3.409(8) .
C(23) C(27) 3.150(9) .
C(24) N(2) 3.354(9) .
C(24) N(3) 3.280(9) .
C(24) C(1) 2.558(9) .
C(24) C(2) 3.160(9) .
C(24) C(15) 2.525(9) .
C(24) C(16) 2.880(9) .
C(24) C(17) 3.449(10) .
C(24) C(21) 3.567(9) 8_455
C(24) C(25) 2.384(10) .
C(24) C(26) 2.683(9) .
C(24) C(27) 3.323(10) .
C(25) N(1) 3.359(9) .
C(25) N(4) 3.248(9) .
C(25) C(1) 2.559(9) .
C(25) C(4) 3.492(9) .
C(25) C(5) 3.227(9) .
C(25) C(6) 2.852(9) .
C(25) C(15) 2.514(9) .
C(25) C(16) 3.179(9) .
C(25) C(17) 3.044(9) .
C(25) C(24) 2.384(10) .
C(25) C(27) 2.643(9) .
C(26) N(1) 3.289(8) .
C(26) N(4) 3.269(9) .
C(26) C(1) 3.482(8) .
C(26) C(2) 3.138(9) .
C(26) C(3) 2.695(8) .
C(26) C(4) 2.492(8) .
C(26) C(14) 2.542(8) .
C(26) C(20) 3.402(8) .
C(26) C(22) 3.031(8) .
C(26) C(24) 2.683(9) .
C(26) C(27) 2.335(9) .
C(27) N(2) 3.190(9) .
C(27) N(3) 3.274(9) .
C(27) C(4) 2.587(9) .
C(27) C(5) 3.186(9) .
C(27) C(14) 2.521(9) .
C(27) C(22) 2.966(8) .
C(27) C(23) 3.150(9) .
C(27) C(24) 3.323(10) .
C(27) C(25) 2.643(9) .
C(27) C(26) 2.335(9) .
N(1) H(4) 3.424 6_455
N(1) H(5) 2.966 6_455
N(1) H(7) 3.171 7_545
N(1) H(10) 2.879 .
N(1) H(11) 3.481 .
N(1) H(18) 2.818 .
N(1) H(19) 2.933 8_455
N(1) H(22) 2.652 8_455
N(1) H(25) 3.465 8_455
N(1) H(26) 3.234 7_545
N(2) H(1) 3.382 .
N(2) H(2) 2.957 .
N(2) H(4) 3.160 5_565
N(2) H(8) 2.821 8_455
N(2) H(11) 3.189 .
N(2) H(13) 2.940 .
N(2) H(23) 3.593 8_455
N(2) H(25) 3.166 8_455
N(2) H(26) 3.012 8_455
N(3) H(1) 2.840 7_545
N(3) H(2) 2.953 7_545
N(3) H(3) 2.985 3_555
N(3) H(4) 3.145 3_555
N(3) H(7) 3.354 7_545
N(3) H(18) 3.580 .
N(3) H(19) 3.403 .
N(3) H(22) 3.587 8_455
N(3) H(24) 3.091 .
N(4) H(1) 3.466 .
N(4) H(6) 3.069 8_455
N(4) H(9) 3.080 3_555
N(4) H(10) 3.259 3_555
N(4) H(14) 3.253 3_555
N(4) H(16) 2.741 7_555
N(4) H(17) 3.580 3_555
N(4) H(17) 3.366 7_555
N(4) H(22) 3.440 8_455
N(4) H(23) 3.292 8_455
N(4) H(24) 3.492 .
N(4) H(27) 3.588 .
N(4) H(28) 2.732 .
C(1) H(1) 3.072 .
C(1) H(2) 2.073 .
C(1) H(3) 3.180 .
C(1) H(9) 2.026 .
C(1) H(10) 2.028 .
C(1) H(11) 3.040 .
C(1) H(12) 3.376 .
C(1) H(13) 2.644 .
C(1) H(14) 2.711 .
C(1) H(15) 3.384 .
C(1) H(18) 3.172 .
C(2) H(2) 3.318 .
C(2) H(9) 2.694 .
C(2) H(10) 2.712 .
C(2) H(14) 2.034 .
C(2) H(15) 2.030 .
C(2) H(16) 2.910 .
C(2) H(17) 3.266 .
C(2) H(18) 2.501 .
C(2) H(19) 3.191 .
C(2) H(20) 2.593 .
C(2) H(21) 3.386 .
C(2) H(23) 3.343 .
C(3) H(1) 3.307 .
C(3) H(8) 3.044 .
C(3) H(14) 3.192 .
C(3) H(15) 2.597 .
C(3) H(16) 3.382 .
C(3) H(18) 3.343 .
C(3) H(19) 2.037 .
C(3) H(20) 2.038 .
C(3) H(21) 2.951 .
C(3) H(22) 3.296 .
C(3) H(23) 2.536 .
C(3) H(24) 2.861 .
C(3) H(25) 2.625 .
C(4) H(1) 2.056 .
C(4) H(2) 3.231 .
C(4) H(7) 3.273 .
C(4) H(8) 2.552 .
C(4) H(19) 2.709 .
C(4) H(20) 3.369 .
C(4) H(23) 3.214 .
C(4) H(24) 2.040 .
C(4) H(25) 2.046 .
C(4) H(26) 3.053 .
C(4) H(27) 3.375 .
C(4) H(28) 2.683 .
C(5) H(2) 2.053 .
C(5) H(7) 2.118 .
C(5) H(8) 2.116 .
C(5) H(23) 3.560 .
C(5) H(24) 3.334 .
C(5) H(25) 2.935 .
C(5) H(26) 3.058 .
C(5) H(28) 2.782 .
C(6) H(1) 2.049 .
C(6) H(3) 2.817 .
C(6) H(7) 3.042 .
C(6) H(8) 3.200 .
C(6) H(9) 2.801 .
C(6) H(10) 3.394 .
C(6) H(13) 2.755 .
C(7) H(1) 3.099 .
C(7) H(2) 2.054 .
C(7) H(3) 2.007 .
C(7) H(4) 3.213 .
C(7) H(6) 3.307 .
C(7) H(7) 2.936 .
C(7) H(8) 3.055 .
C(7) H(9) 2.954 .
C(7) H(13) 3.543 .
C(8) H(2) 2.889 .
C(8) H(2) 3.590 5_565
C(8) H(4) 2.060 .
C(8) H(5) 3.289 .
C(8) H(9) 2.663 .
C(8) H(13) 3.115 5_565
C(8) H(14) 3.498 .
C(9) H(3) 2.085 .
C(9) H(5) 2.021 .
C(9) H(6) 3.263 .
C(9) H(13) 2.901 5_565
C(9) H(24) 3.365 3_554
C(10) H(3) 3.306 .
C(10) H(4) 2.032 .
C(10) H(6) 2.020 .
C(10) H(13) 3.313 5_565
C(10) H(26) 3.549 4_564
C(11) H(4) 3.250 .
C(11) H(5) 2.004 .
C(11) H(7) 2.835 .
C(11) H(8) 2.745 .
C(11) H(15) 3.543 2_555
C(11) H(16) 3.484 2_555
C(11) H(20) 3.488 2_555
C(11) H(23) 3.182 .
C(12) H(1) 3.067 .
C(12) H(2) 2.943 .
C(12) H(3) 3.236 .
C(12) H(5) 3.226 .
C(12) H(6) 2.096 .
C(12) H(7) 1.995 .
C(12) H(8) 1.999 .
C(12) H(23) 2.947 .
C(13) H(1) 2.096 .
C(13) H(2) 3.020 .
C(13) H(6) 2.768 .
C(13) H(23) 2.941 .
C(13) H(25) 2.918 .
C(13) H(26) 2.836 .
C(13) H(28) 3.339 .
C(14) H(1) 3.003 .
C(14) H(2) 2.715 .
C(14) H(9) 3.381 .
C(14) H(10) 2.701 .
C(14) H(11) 3.122 .
C(14) H(13) 3.137 .
C(14) H(18) 3.429 .
C(14) H(22) 3.487 8_455
C(15) H(1) 2.636 .
C(15) H(2) 3.462 .
C(15) H(24) 2.552 .
C(15) H(25) 3.345 .
C(15) H(28) 3.125 .
C(16) H(2) 2.773 .
C(16) H(3) 2.782 .
C(16) H(11) 2.075 .
C(16) H(12) 2.084 .
C(16) H(13) 2.048 .
C(16) H(14) 2.498 .
C(16) H(18) 3.221 .
C(17) H(2) 2.872 .
C(17) H(3) 3.158 .
C(17) H(9) 2.046 .
C(17) H(10) 2.035 .
C(17) H(21) 3.149 6_455
C(18) H(6) 3.594 2_545
C(18) H(9) 2.729 .
C(18) H(10) 2.783 .
C(18) H(16) 2.027 .
C(18) H(17) 2.027 .
C(18) H(18) 2.016 .
C(18) H(20) 2.599 .
C(18) H(21) 3.248 .
C(18) H(27) 3.065 3_554
C(19) H(6) 3.291 2_545
C(19) H(9) 3.588 .
C(19) H(10) 2.993 .
C(19) H(14) 2.018 .
C(19) H(15) 2.012 .
C(19) H(17) 2.729 5_555
C(19) H(20) 2.945 .
C(19) H(28) 3.288 7_545
C(20) H(8) 3.493 .
C(20) H(15) 2.587 .
C(20) H(16) 3.265 .
C(20) H(21) 2.064 .
C(20) H(22) 2.056 .
C(20) H(23) 2.043 .
C(20) H(24) 3.061 .
C(20) H(25) 2.597 .
C(21) H(7) 3.481 2_545
C(21) H(8) 3.175 .
C(21) H(12) 3.156 6_555
C(21) H(15) 2.914 .
C(21) H(19) 2.051 .
C(21) H(20) 2.033 .
C(21) H(25) 2.979 .
C(22) H(1) 2.811 .
C(22) H(7) 3.506 .
C(22) H(8) 2.588 .
C(22) H(19) 2.533 .
C(22) H(23) 3.375 .
C(22) H(26) 2.063 .
C(22) H(27) 2.057 .
C(22) H(28) 2.068 .
C(23) H(1) 2.765 .
C(23) H(5) 3.258 4_565
C(23) H(7) 3.289 .
C(23) H(8) 2.938 .
C(23) H(14) 3.303 3_555
C(23) H(24) 2.041 .
C(23) H(25) 2.041 .
C(24) H(10) 2.502 .
C(24) H(11) 3.081 .
C(24) H(18) 2.820 .
C(24) H(19) 3.539 8_455
C(24) H(22) 2.736 8_455
C(24) H(25) 3.537 8_455
C(25) H(1) 2.959 .
C(25) H(2) 2.530 .
C(25) H(8) 3.536 8_455
C(25) H(10) 3.488 .
C(25) H(11) 2.858 .
C(25) H(13) 2.708 .
C(25) H(22) 3.569 8_455
C(25) H(25) 3.373 8_455
C(26) H(3) 3.489 3_555
C(26) H(18) 3.495 .
C(26) H(19) 3.220 .
C(26) H(20) 3.571 .
C(26) H(22) 3.373 8_455
C(26) H(24) 2.560 .
C(27) H(1) 2.826 .
C(27) H(9) 3.531 3_555
C(27) H(16) 3.464 7_555
C(27) H(22) 3.289 8_455
C(27) H(23) 3.557 8_455
C(27) H(24) 2.843 .
C(27) H(27) 3.510 .
C(27) H(28) 2.583 .
H(1) N(2) 3.382 .
H(1) N(3) 2.840 7_555
H(1) N(4) 3.466 .
H(1) C(1) 3.072 .
H(1) C(3) 3.307 .
H(1) C(4) 2.056 .
H(1) C(6) 2.049 .
H(1) C(7) 3.099 .
H(1) C(12) 3.067 .
H(1) C(13) 2.096 .
H(1) C(14) 3.003 .
H(1) C(15) 2.636 .
H(1) C(22) 2.811 .
H(1) C(23) 2.765 .
H(1) C(25) 2.959 .
H(1) C(27) 2.826 .
H(1) H(2) 2.162 .
H(1) H(7) 2.241 .
H(1) H(8) 2.673 .
H(1) H(24) 3.514 .
H(1) H(25) 3.347 .
H(1) H(26) 2.888 .
H(1) H(28) 2.286 .
H(2) N(2) 2.957 .
H(2) N(3) 2.953 7_555
H(2) C(1) 2.073 .
H(2) C(2) 3.318 .
H(2) C(4) 3.231 .
H(2) C(5) 2.053 .
H(2) C(7) 2.054 .
H(2) C(8) 2.889 .
H(2) C(8) 3.590 5_565
H(2) C(12) 2.943 .
H(2) C(13) 3.020 .
H(2) C(14) 2.715 .
H(2) C(15) 3.462 .
H(2) C(16) 2.773 .
H(2) C(17) 2.872 .
H(2) C(25) 2.530 .
H(2) H(1) 2.162 .
H(2) H(3) 2.935 .
H(2) H(3) 3.219 5_565
H(2) H(4) 3.579 5_565
H(2) H(7) 3.318 .
H(2) H(9) 3.061 .
H(2) H(11) 3.444 .
H(2) H(12) 3.525 .
H(2) H(13) 2.192 .
H(3) N(3) 2.985 3_554
H(3) C(1) 3.180 .
H(3) C(6) 2.817 .
H(3) C(7) 2.007 .
H(3) C(9) 2.085 .
H(3) C(10) 3.306 .
H(3) C(12) 3.236 .
H(3) C(16) 2.782 .
H(3) C(17) 3.158 .
H(3) C(26) 3.489 3_554
H(3) H(2) 2.935 .
H(3) H(2) 3.219 5_565
H(3) H(4) 2.392 .
H(3) H(9) 2.094 .
H(3) H(12) 3.065 .
H(3) H(13) 3.035 .
H(3) H(13) 3.364 5_565
H(3) H(14) 3.371 .
H(3) H(24) 3.437 3_554
H(4) N(1) 3.424 6_555
H(4) N(2) 3.160 5_565
H(4) N(3) 3.145 3_554
H(4) C(7) 3.213 .
H(4) C(8) 2.060 .
H(4) C(10) 2.032 .
H(4) C(11) 3.250 .
H(4) H(2) 3.579 5_565
H(4) H(3) 2.392 .
H(4) H(5) 2.311 .
H(4) H(13) 3.057 5_565
H(4) H(19) 2.996 3_554
H(4) H(24) 2.875 3_554
H(5) N(1) 2.966 6_555
H(5) C(8) 3.289 .
H(5) C(9) 2.021 .
H(5) C(11) 2.004 .
H(5) C(12) 3.226 .
H(5) C(23) 3.258 4_564
H(5) H(4) 2.311 .
H(5) H(6) 2.313 .
H(5) H(10) 3.451 6_555
H(5) H(18) 3.595 6_555
H(5) H(26) 2.828 4_564
H(5) H(27) 2.988 4_564
H(5) H(28) 3.464 4_564
H(6) N(4) 3.069 8_555
H(6) C(7) 3.307 .
H(6) C(9) 3.263 .
H(6) C(10) 2.020 .
H(6) C(12) 2.096 .
H(6) C(13) 2.768 .
H(6) C(18) 3.594 2_555
H(6) C(19) 3.291 2_555
H(6) H(5) 2.313 .
H(6) H(7) 2.930 .
H(6) H(8) 2.750 .
H(6) H(15) 2.961 2_555
H(6) H(16) 2.571 2_555
H(6) H(17) 3.453 2_555
H(6) H(20) 2.815 2_555
H(6) H(21) 3.490 2_555
H(6) H(23) 3.232 .
H(7) N(1) 3.171 7_555
H(7) N(3) 3.354 7_555
H(7) C(4) 3.273 .
H(7) C(5) 2.118 .
H(7) C(6) 3.042 .
H(7) C(7) 2.936 .
H(7) C(11) 2.835 .
H(7) C(12) 1.995 .
H(7) C(21) 3.481 2_555
H(7) C(22) 3.506 .
H(7) C(23) 3.289 .
H(7) H(1) 2.241 .
H(7) H(2) 3.318 .
H(7) H(6) 2.930 .
H(7) H(8) 1.551 .
H(7) H(19) 3.556 2_555
H(7) H(20) 3.225 2_555
H(7) H(21) 3.476 2_555
H(7) H(22) 2.955 2_555
H(7) H(25) 3.463 .
H(7) H(26) 2.725 .
H(7) H(28) 3.301 .
H(8) N(2) 2.821 8_555
H(8) C(3) 3.044 .
H(8) C(4) 2.552 .
H(8) C(5) 2.116 .
H(8) C(6) 3.200 .
H(8) C(7) 3.055 .
H(8) C(11) 2.745 .
H(8) C(12) 1.999 .
H(8) C(20) 3.493 .
H(8) C(21) 3.175 .
H(8) C(22) 2.588 .
H(8) C(23) 2.938 .
H(8) C(25) 3.536 8_555
H(8) H(1) 2.673 .
H(8) H(6) 2.750 .
H(8) H(7) 1.551 .
H(8) H(23) 2.317 .
H(8) H(24) 3.510 .
H(8) H(25) 2.229 .
H(8) H(26) 2.486 .
H(8) H(28) 3.313 .
H(9) N(4) 3.080 3_554
H(9) C(1) 2.026 .
H(9) C(2) 2.694 .
H(9) C(6) 2.801 .
H(9) C(7) 2.954 .
H(9) C(8) 2.663 .
H(9) C(14) 3.381 .
H(9) C(17) 2.046 .
H(9) C(18) 2.729 .
H(9) C(19) 3.588 .
H(9) C(27) 3.531 3_554
H(9) H(2) 3.061 .
H(9) H(3) 2.094 .
H(9) H(10) 1.551 .
H(9) H(11) 2.769 .
H(9) H(12) 2.214 .
H(9) H(13) 2.488 .
H(9) H(14) 2.072 .
H(9) H(15) 3.460 .
H(9) H(18) 3.522 .
H(10) N(1) 2.879 .
H(10) N(4) 3.259 3_554
H(10) C(1) 2.028 .
H(10) C(2) 2.712 .
H(10) C(6) 3.394 .
H(10) C(14) 2.701 .
H(10) C(17) 2.035 .
H(10) C(18) 2.783 .
H(10) C(19) 2.993 .
H(10) C(24) 2.502 .
H(10) C(25) 3.488 .
H(10) H(5) 3.451 6_455
H(10) H(9) 1.551 .
H(10) H(11) 2.201 .
H(10) H(12) 2.500 .
H(10) H(13) 2.745 .
H(10) H(14) 2.443 .
H(10) H(17) 3.171 .
H(10) H(18) 2.562 .
H(11) N(1) 3.481 .
H(11) N(2) 3.189 .
H(11) C(1) 3.040 .
H(11) C(14) 3.122 .
H(11) C(16) 2.075 .
H(11) C(24) 3.081 .
H(11) C(25) 2.858 .
H(11) H(2) 3.444 .
H(11) H(9) 2.769 .
H(11) H(10) 2.201 .
H(11) H(12) 1.551 .
H(11) H(13) 1.551 .
H(11) H(21) 3.110 6_455
H(11) H(25) 3.538 8_455
H(11) H(26) 3.540 8_455
H(11) H(27) 3.176 8_455
H(12) C(1) 3.376 .
H(12) C(16) 2.084 .
H(12) C(21) 3.156 6_455
H(12) H(2) 3.525 .
H(12) H(3) 3.065 .
H(12) H(9) 2.214 .
H(12) H(10) 2.500 .
H(12) H(11) 1.551 .
H(12) H(13) 1.552 .
H(12) H(21) 2.383 6_455
H(12) H(22) 3.184 6_455
H(12) H(23) 3.546 6_455
H(13) N(2) 2.940 .
H(13) C(1) 2.644 .
H(13) C(6) 2.755 .
H(13) C(7) 3.543 .
H(13) C(8) 3.115 5_565
H(13) C(9) 2.901 5_565
H(13) C(10) 3.313 5_565
H(13) C(14) 3.137 .
H(13) C(16) 2.048 .
H(13) C(25) 2.708 .
H(13) H(2) 2.192 .
H(13) H(3) 3.035 .
H(13) H(3) 3.364 5_565
H(13) H(4) 3.057 5_565
H(13) H(9) 2.488 .
H(13) H(10) 2.745 .
H(13) H(11) 1.551 .
H(13) H(12) 1.552 .
H(14) N(4) 3.253 3_554
H(14) C(1) 2.711 .
H(14) C(2) 2.034 .
H(14) C(3) 3.192 .
H(14) C(8) 3.498 .
H(14) C(16) 2.498 .
H(14) C(19) 2.018 .
H(14) C(23) 3.303 3_554
H(14) H(3) 3.371 .
H(14) H(9) 2.072 .
H(14) H(10) 2.443 .
H(14) H(15) 1.551 .
H(14) H(16) 2.742 .
H(14) H(17) 2.176 .
H(14) H(17) 3.588 5_555
H(14) H(18) 2.469 .
H(14) H(20) 3.508 .
H(14) H(24) 3.524 3_554
H(14) H(27) 2.573 3_554
H(14) H(28) 3.274 3_554
H(15) C(1) 3.384 .
H(15) C(2) 2.030 .
H(15) C(3) 2.597 .
H(15) C(11) 3.543 2_545
H(15) C(19) 2.012 .
H(15) C(20) 2.587 .
H(15) C(21) 2.914 .
H(15) H(6) 2.961 2_545
H(15) H(9) 3.460 .
H(15) H(14) 1.551 .
H(15) H(16) 2.172 .
H(15) H(17) 2.470 .
H(15) H(18) 2.732 .
H(15) H(19) 3.500 .
H(15) H(20) 2.168 .
H(15) H(21) 2.439 .
H(15) H(23) 3.326 .
H(15) H(27) 2.764 3_554
H(16) N(4) 2.741 7_545
H(16) C(2) 2.910 .
H(16) C(3) 3.382 .
H(16) C(11) 3.484 2_545
H(16) C(18) 2.027 .
H(16) C(20) 3.265 .
H(16) C(27) 3.464 7_545
H(16) H(6) 2.571 2_545
H(16) H(14) 2.742 .
H(16) H(15) 2.172 .
H(16) H(17) 1.551 .
H(16) H(17) 3.100 5_555
H(16) H(18) 1.551 .
H(16) H(20) 2.466 .
H(16) H(28) 3.178 7_545
H(17) N(4) 3.580 3_554
H(17) N(4) 3.366 7_545
H(17) C(2) 3.266 .
H(17) C(18) 2.027 .
H(17) C(19) 2.729 5_555
H(17) H(6) 3.453 2_545
H(17) H(10) 3.171 .
H(17) H(14) 2.176 .
H(17) H(14) 3.588 5_555
H(17) H(15) 2.470 .
H(17) H(16) 1.551 .
H(17) H(16) 3.100 5_555
H(17) H(17) 1.806 5_555
H(17) H(18) 1.551 .
H(17) H(18) 3.088 5_555
H(17) H(27) 3.399 3_554
H(17) H(28) 3.507 3_554
H(17) H(28) 3.286 7_545
H(18) N(1) 2.818 .
H(18) N(3) 3.580 .
H(18) C(1) 3.172 .
H(18) C(2) 2.501 .
H(18) C(3) 3.343 .
H(18) C(14) 3.429 .
H(18) C(16) 3.221 .
H(18) C(18) 2.016 .
H(18) C(24) 2.820 .
H(18) C(26) 3.495 .
H(18) H(5) 3.595 6_455
H(18) H(9) 3.522 .
H(18) H(10) 2.562 .
H(18) H(14) 2.469 .
H(18) H(15) 2.732 .
H(18) H(16) 1.551 .
H(18) H(17) 1.551 .
H(18) H(17) 3.088 5_555
H(18) H(20) 3.360 .
H(18) H(28) 2.865 7_545
H(19) N(1) 2.933 8_555
H(19) N(3) 3.403 .
H(19) C(2) 3.191 .
H(19) C(3) 2.037 .
H(19) C(4) 2.709 .
H(19) C(21) 2.051 .
H(19) C(22) 2.533 .
H(19) C(24) 3.539 8_555
H(19) C(26) 3.220 .
H(19) H(4) 2.996 3_555
H(19) H(7) 3.556 2_545
H(19) H(15) 3.500 .
H(19) H(20) 1.551 .
H(19) H(21) 2.775 .
H(19) H(22) 2.208 .
H(19) H(23) 2.497 .
H(19) H(24) 2.437 .
H(19) H(25) 2.152 .
H(20) C(2) 2.593 .
H(20) C(3) 2.038 .
H(20) C(4) 3.369 .
H(20) C(11) 3.488 2_545
H(20) C(18) 2.599 .
H(20) C(19) 2.945 .
H(20) C(21) 2.033 .
H(20) C(26) 3.571 .
H(20) H(6) 2.815 2_545
H(20) H(7) 3.225 2_545
H(20) H(14) 3.508 .
H(20) H(15) 2.168 .
H(20) H(16) 2.466 .
H(20) H(18) 3.360 .
H(20) H(19) 1.551 .
H(20) H(21) 2.203 .
H(20) H(22) 2.489 .
H(20) H(23) 2.749 .
H(20) H(25) 3.504 .
H(21) C(2) 3.386 .
H(21) C(3) 2.951 .
H(21) C(17) 3.149 6_555
H(21) C(18) 3.248 .
H(21) C(20) 2.064 .
H(21) H(6) 3.490 2_545
H(21) H(7) 3.476 2_545
H(21) H(11) 3.110 6_555
H(21) H(12) 2.383 6_555
H(21) H(15) 2.439 .
H(21) H(19) 2.775 .
H(21) H(20) 2.203 .
H(21) H(22) 1.551 .
H(21) H(23) 1.551 .
H(22) N(1) 2.652 8_555
H(22) N(3) 3.587 8_555
H(22) N(4) 3.440 8_555
H(22) C(3) 3.296 .
H(22) C(14) 3.487 8_555
H(22) C(20) 2.056 .
H(22) C(24) 2.736 8_555
H(22) C(25) 3.569 8_555
H(22) C(26) 3.373 8_555
H(22) C(27) 3.289 8_555
H(22) H(7) 2.955 2_545
H(22) H(12) 3.184 6_555
H(22) H(19) 2.208 .
H(22) H(20) 2.489 .
H(22) H(21) 1.551 .
H(22) H(23) 1.551 .
H(22) H(25) 3.120 .
H(23) N(2) 3.593 8_555
H(23) N(4) 3.292 8_555
H(23) C(2) 3.343 .
H(23) C(3) 2.536 .
H(23) C(4) 3.214 .
H(23) C(5) 3.560 .
H(23) C(11) 3.182 .
H(23) C(12) 2.947 .
H(23) C(13) 2.941 .
H(23) C(20) 2.043 .
H(23) C(22) 3.375 .
H(23) C(27) 3.557 8_555
H(23) H(6) 3.232 .
H(23) H(8) 2.317 .
H(23) H(12) 3.546 6_555
H(23) H(15) 3.326 .
H(23) H(19) 2.497 .
H(23) H(20) 2.749 .
H(23) H(21) 1.551 .
H(23) H(22) 1.551 .
H(23) H(25) 2.677 .
H(24) N(3) 3.091 .
H(24) N(4) 3.492 .
H(24) C(3) 2.861 .
H(24) C(4) 2.040 .
H(24) C(5) 3.334 .
H(24) C(9) 3.365 3_555
H(24) C(15) 2.552 .
H(24) C(20) 3.061 .
H(24) C(23) 2.041 .
H(24) C(26) 2.560 .
H(24) C(27) 2.843 .
H(24) H(1) 3.514 .
H(24) H(3) 3.437 3_555
H(24) H(4) 2.875 3_555
H(24) H(8) 3.510 .
H(24) H(14) 3.524 3_555
H(24) H(19) 2.437 .
H(24) H(25) 1.551 .
H(24) H(26) 2.759 .
H(24) H(27) 2.185 .
H(24) H(28) 2.506 .
H(25) N(1) 3.465 8_555
H(25) N(2) 3.166 8_555
H(25) C(3) 2.625 .
H(25) C(4) 2.046 .
H(25) C(5) 2.935 .
H(25) C(13) 2.918 .
H(25) C(15) 3.345 .
H(25) C(20) 2.597 .
H(25) C(21) 2.979 .
H(25) C(23) 2.041 .
H(25) C(24) 3.537 8_555
H(25) C(25) 3.373 8_555
H(25) H(1) 3.347 .
H(25) H(7) 3.463 .
H(25) H(8) 2.229 .
H(25) H(11) 3.538 8_555
H(25) H(19) 2.152 .
H(25) H(20) 3.504 .
H(25) H(22) 3.120 .
H(25) H(23) 2.677 .
H(25) H(24) 1.551 .
H(25) H(26) 2.199 .
H(25) H(27) 2.483 .
H(25) H(28) 2.770 .
H(26) N(1) 3.234 7_555
H(26) N(2) 3.012 8_555
H(26) C(4) 3.053 .
H(26) C(5) 3.058 .
H(26) C(10) 3.549 4_565
H(26) C(13) 2.836 .
H(26) C(22) 2.063 .
H(26) H(1) 2.888 .
H(26) H(5) 2.828 4_565
H(26) H(7) 2.725 .
H(26) H(8) 2.486 .
H(26) H(11) 3.540 8_555
H(26) H(24) 2.759 .
H(26) H(25) 2.199 .
H(26) H(27) 1.551 .
H(26) H(28) 1.551 .
H(27) N(4) 3.588 .
H(27) C(4) 3.375 .
H(27) C(18) 3.065 3_555
H(27) C(22) 2.057 .
H(27) C(27) 3.510 .
H(27) H(5) 2.988 4_565
H(27) H(11) 3.176 8_555
H(27) H(14) 2.573 3_555
H(27) H(15) 2.764 3_555
H(27) H(17) 3.399 3_555
H(27) H(24) 2.185 .
H(27) H(25) 2.483 .
H(27) H(26) 1.551 .
H(27) H(28) 1.551 .
H(28) N(4) 2.732 .
H(28) C(4) 2.683 .
H(28) C(5) 2.782 .
H(28) C(13) 3.339 .
H(28) C(15) 3.125 .
H(28) C(19) 3.288 7_555
H(28) C(22) 2.068 .
H(28) C(27) 2.583 .
H(28) H(1) 2.286 .
H(28) H(5) 3.464 4_565
H(28) H(7) 3.301 .
H(28) H(8) 3.313 .
H(28) H(14) 3.274 3_555
H(28) H(16) 3.178 7_555
H(28) H(17) 3.507 3_555
H(28) H(17) 3.286 7_555
H(28) H(18) 2.865 7_555
H(28) H(24) 2.506 .
H(28) H(25) 2.770 .
H(28) H(26) 1.551 .
H(28) H(27) 1.551 .

loop_
_geom_torsion_atom_site_label_1
_geom_torsion_atom_site_label_2
_geom_torsion_atom_site_label_3
_geom_torsion_atom_site_label_4
_geom_torsion
C(2) C(1) C(6) C(5) -59.0(5)
C(2) C(1) C(6) C(7) 58.4(6)
C(6) C(1) C(2) C(3) 51.9(6)
C(6) C(1) C(2) C(18) -125.0(5)
C(2) C(1) C(14) C(15) 43.3(6)
C(2) C(1) C(14) C(24) -78.0(6)
C(2) C(1) C(14) C(25) 163.3(5)
C(14) C(1) C(2) C(3) -60.2(6)
C(14) C(1) C(2) C(18) 122.8(5)
C(2) C(1) C(16) C(17) -179.5(5)
C(16) C(1) C(2) C(3) 179.0(5)
C(16) C(1) C(2) C(18) 2.1(8)
C(6) C(1) C(14) C(15) -69.4(5)
C(6) C(1) C(14) C(24) 169.4(5)
C(6) C(1) C(14) C(25) 50.6(6)
C(14) C(1) C(6) C(5) 53.7(5)
C(14) C(1) C(6) C(7) 171.2(5)
C(6) C(1) C(16) C(17) -57.5(7)
C(16) C(1) C(6) C(5) 175.8(5)
C(16) C(1) C(6) C(7) -66.7(7)
C(14) C(1) C(16) C(17) 62.0(7)
C(16) C(1) C(14) C(15) 165.2(4)
C(16) C(1) C(14) C(24) 44.0(7)
C(16) C(1) C(14) C(25) -74.8(6)
C(1) C(2) C(3) C(4) 5.4(8)
C(1) C(2) C(3) C(20) -176.9(5)
C(1) C(2) C(18) C(19) -92.6(7)
C(3) C(2) C(18) C(19) 90.7(8)
C(18) C(2) C(3) C(4) -177.7(5)
C(18) C(2) C(3) C(20) -0.0(9)
C(2) C(3) C(4) C(5) -55.5(7)
C(2) C(3) C(4) C(15) 57.9(6)
C(2) C(3) C(4) C(22) 176.1(5)
C(2) C(3) C(20) C(21) 88.6(7)
C(4) C(3) C(20) C(21) -93.9(6)
C(20) C(3) C(4) C(5) 126.8(5)
C(20) C(3) C(4) C(15) -119.8(5)
C(20) C(3) C(4) C(22) -1.6(7)
C(3) C(4) C(5) C(6) 43.0(6)
C(3) C(4) C(5) C(13) -76.1(6)
C(3) C(4) C(15) C(14) -67.1(5)
C(3) C(4) C(15) C(26) 54.0(5)
C(3) C(4) C(15) C(27) 168.9(5)
C(3) C(4) C(22) C(23) 162.1(5)
C(5) C(4) C(15) C(14) 48.1(5)
C(5) C(4) C(15) C(26) 169.2(4)
C(5) C(4) C(15) C(27) -75.9(6)
C(15) C(4) C(5) C(6) -66.3(5)
C(15) C(4) C(5) C(13) 174.6(4)
C(5) C(4) C(22) C(23) 35.4(7)
C(22) C(4) C(5) C(6) 172.0(4)
C(22) C(4) C(5) C(13) 52.8(6)
C(15) C(4) C(22) C(23) -84.8(5)
C(22) C(4) C(15) C(14) 171.8(4)
C(22) C(4) C(15) C(26) -67.1(5)
C(22) C(4) C(15) C(27) 47.7(6)
C(4) C(5) C(6) C(1) 12.3(6)
C(4) C(5) C(6) C(7) -111.7(5)
C(4) C(5) C(13) C(12) 109.8(5)
C(6) C(5) C(13) C(12) -12.5(6)
C(13) C(5) C(6) C(1) 134.3(4)
C(13) C(5) C(6) C(7) 10.3(5)
C(1) C(6) C(7) C(8) 55.9(8)
C(1) C(6) C(7) C(12) -125.4(5)
C(5) C(6) C(7) C(8) 176.8(6)
C(5) C(6) C(7) C(12) -4.5(6)
C(6) C(7) C(8) C(9) -177.6(6)
C(6) C(7) C(12) C(11) 178.0(5)
C(6) C(7) C(12) C(13) -4.0(7)
C(8) C(7) C(12) C(11) -3.2(10)
C(8) C(7) C(12) C(13) 174.8(6)
C(12) C(7) C(8) C(9) 3.9(10)
C(7) C(8) C(9) C(10) -1.8(10)
C(8) C(9) C(10) C(11) -1.1(11)
C(9) C(10) C(11) C(12) 1.9(10)
C(10) C(11) C(12) C(7) 0.2(7)
C(10) C(11) C(12) C(13) -177.7(6)
C(7) C(12) C(13) C(5) 10.3(7)
C(11) C(12) C(13) C(5) -171.7(5)
C(1) C(14) C(15) C(4) 16.4(6)
C(1) C(14) C(15) C(26) -102.6(5)
C(1) C(14) C(15) C(27) 142.9(5)
C(1) C(14) C(24) N(1) -27(29)
C(1) C(14) C(25) N(2) -146(16)
C(15) C(14) C(24) N(1) -147(29)
C(24) C(14) C(15) C(4) 138.5(5)
C(24) C(14) C(15) C(26) 19.5(6)
C(24) C(14) C(15) C(27) -95.0(6)
C(15) C(14) C(25) N(2) -27(17)
C(25) C(14) C(15) C(4) -105.1(5)
C(25) C(14) C(15) C(26) 136.0(5)
C(25) C(14) C(15) C(27) 21.5(6)
C(24) C(14) C(25) N(2) 92(16)
C(25) C(14) C(24) N(1) 95(29)
C(4) C(15) C(26) N(3) 138(15)
C(4) C(15) C(27) N(4) -134(13)
C(14) C(15) C(26) N(3) -102(15)
C(14) C(15) C(27) N(4) 102(13)
C(26) C(15) C(27) N(4) -17(13)
C(27) C(15) C(26) N(3) 17(15)
